data_7242484
loop_
_publ_author_name
'Angpanitcharoen, Phakpoom'
'Lamb, Jessica V.'
'Buffet, Jean-Charles'
'Turner, Zo\"e R.'
'O'Hare, Dermot'

_publ_section_title
;
 Synthesis of zirconocene complexes and their use in slurry-phase
 polymerisation of ethylene
;
_journal_issue 19
_journal_name_full 'RSC Advances'
_journal_page_first 11529
_journal_page_last 11535
_journal_paper_doi 10.1039/D1RA01912K
_journal_volume 11
_journal_year 2021
_chemical_formula_moiety 'C46 H56 Zr'
_chemical_formula_sum 'C46 H56 Zr'
_chemical_formula_weight 700.12
_space_group_crystal_system monoclinic
_space_group_IT_number 13
_space_group_name_Hall '-P 2yc'
_space_group_name_H-M_alt 'P 1 2/c 1'
_atom_sites_solution_hydrogens geom
_audit_creation_method SHELXL-2014/7
_audit_update_record
;
2021-01-22 deposited with the CCDC.	2021-03-11 downloaded from the CCDC.
;
_cell_angle_alpha 90
_cell_angle_beta 102.217(2)
_cell_angle_gamma 90
_cell_formula_units_Z 8
_cell_length_a 40.4192(6)
_cell_length_b 11.29010(10)
_cell_length_c 17.8001(3)
_cell_measurement_reflns_used 37609
_cell_measurement_temperature 150(2)
_cell_measurement_theta_max 76.5470
_cell_measurement_theta_min 3.7243
_cell_volume 7938.9(2)
_computing_cell_refinement 'CrysAlisPro 1.171.38.41 (Rigaku OD, 2015)'
_computing_data_collection 'CrysAlisPro 1.171.38.41 (Rigaku OD, 2015)'
_computing_data_reduction 'CrysAlisPro 1.171.38.41 (Rigaku OD, 2015)'
_computing_molecular_graphics
'Burnett, M. N.; Johnson, C. K. ORTEP-III Report ORNL-6895. Oak Ridge National Laboratory, Tennessee, USA 1996.'
_computing_structure_refinement 'SHELXL-2014/7 (Sheldrick, 2014)'
_computing_structure_solution
'SIR-92-Altomare, A.; Cascarano, G.; Giacovazzo, C.; Guagliardi, A. J. Appl. Cryst. 1994, 27, 435.'
_diffrn_ambient_environment N~2~
_diffrn_ambient_temperature 150.01(10)
_diffrn_detector 'CCD plate'
_diffrn_detector_area_resol_mean 10.5035
_diffrn_detector_type Atlas
_diffrn_measured_fraction_theta_full 1.000
_diffrn_measured_fraction_theta_max 0.999
_diffrn_measurement_device 'four-circle diffractometer'
_diffrn_measurement_device_type 'SuperNova, Dual, Cu at zero, Atlas'
_diffrn_radiation_monochromator mirror
_diffrn_radiation_probe x-ray
_diffrn_radiation_type 'Cu K\a'
_diffrn_radiation_wavelength 1.54184
_diffrn_reflns_av_R_equivalents 0.0382
_diffrn_reflns_av_unetI/netI 0.0243
_diffrn_reflns_Laue_measured_fraction_full 1.000
_diffrn_reflns_Laue_measured_fraction_max 0.999
_diffrn_reflns_limit_h_max 50
_diffrn_reflns_limit_h_min -49
_diffrn_reflns_limit_k_max 13
_diffrn_reflns_limit_k_min -14
_diffrn_reflns_limit_l_max 22
_diffrn_reflns_limit_l_min -22
_diffrn_reflns_number 80076
_diffrn_reflns_point_group_measured_fraction_full 1.000
_diffrn_reflns_point_group_measured_fraction_max 0.999
_diffrn_reflns_theta_full 67.684
_diffrn_reflns_theta_max 74.499
_diffrn_reflns_theta_min 3.915
_diffrn_source 'micro-focus sealed X-ray tube'
_diffrn_source_type 'SuperNova (Cu) X-ray Source'
_exptl_absorpt_coefficient_mu 2.466
_exptl_absorpt_correction_T_max 1.000
_exptl_absorpt_correction_T_min 0.462
_exptl_absorpt_correction_type gaussian
_exptl_absorpt_process_details
;
CrysAlisPro 1.171.38.46 (Rigaku Oxford Diffraction, 2015)
Numerical absorption correction based on gaussian integration over
			a multifaceted crystal model
Empirical absorption correction using spherical harmonics,
 implemented in SCALE3 ABSPACK scaling algorithm.
;
_exptl_crystal_colour orange
_exptl_crystal_density_diffrn 1.172
_exptl_crystal_description block
_exptl_crystal_F_000 2976
_exptl_crystal_size_max 0.244
_exptl_crystal_size_mid 0.211
_exptl_crystal_size_min 0.097
_refine_diff_density_max 5.944
_refine_diff_density_min -1.978
_refine_diff_density_rms 0.162
_refine_ls_extinction_method none
_refine_ls_goodness_of_fit_ref 1.206
_refine_ls_hydrogen_treatment constr
_refine_ls_matrix_type full
_refine_ls_number_parameters 871
_refine_ls_number_reflns 16214
_refine_ls_number_restraints 0
_refine_ls_restrained_S_all 1.206
_refine_ls_R_factor_all 0.1060
_refine_ls_R_factor_gt 0.1050
_refine_ls_shift/su_max 0.001
_refine_ls_shift/su_mean 0.000
_refine_ls_structure_factor_coef Fsqd
_refine_ls_weighting_details 'w=1/[\s^2^(Fo^2^)+(0.0664P)^2^+92.2047P] where P=(Fo^2^+2Fc^2^)/3'
_refine_ls_weighting_scheme calc
_refine_ls_wR_factor_gt 0.2535
_refine_ls_wR_factor_ref 0.2540
_reflns_Friedel_coverage 0.000
_reflns_number_gt 15795
_reflns_number_total 16214
_reflns_threshold_expression 'I > 2\s(I)'
_cod_data_source_file d1ra01912k2.cif
_cod_data_source_block 007ZRT17
_cod_original_sg_symbol_H-M 'P 2/c'
_cod_database_code 7242484
_shelx_shelxl_version_number 2014/7
_shelx_space_group_comment
;
The symmetry employed for this shelxl refinement is uniquely defined
by the following loop, which should always be used as a source of
symmetry information in preference to the above space-group names.
They are only intended as comments.
;

loop_
_space_group_symop_operation_xyz
'x, y, z'
'-x, y, -z+1/2'
'-x, -y, -z'
'x, -y, z-1/2'

loop_
_atom_site_label
_atom_site_type_symbol
_atom_site_fract_x
_atom_site_fract_y
_atom_site_fract_z
_atom_site_U_iso_or_equiv
_atom_site_adp_type
_atom_site_occupancy
_atom_site_site_symmetry_order
_atom_site_calc_flag
_atom_site_refinement_flags_posn
_atom_site_refinement_flags_adp
_atom_site_refinement_flags_occupancy
_atom_site_disorder_assembly
_atom_site_disorder_group
C1 C 0.40819(16) 0.2980(6) 0.1302(3) 0.0202(12) Uani 1 1 d . . . . .
H1 H 0.3977 0.3263 0.1698 0.024 Uiso 1 1 calc R U . . .
C2 C 0.42263(17) 0.3709(6) 0.0796(4) 0.0251(13) Uani 1 1 d . . . . .
C3 C 0.43301(16) 0.2946(6) 0.0263(4) 0.0253(14) Uani 1 1 d . . . . .
C4 C 0.43322(19) 0.0619(8) 0.0151(5) 0.042(2) Uani 1 1 d . . . . .
C5 C 0.4239(2) -0.0382(8) 0.0498(7) 0.060(3) Uani 1 1 d . . . . .
C6 C 0.4114(2) -0.0316(8) 0.1196(7) 0.053(3) Uani 1 1 d . . . . .
C7 C 0.4057(2) 0.0738(7) 0.1504(5) 0.042(2) Uani 1 1 d . . . . .
C8 C 0.41188(17) 0.1779(7) 0.1121(4) 0.0295(15) Uani 1 1 d . . . . .
C9 C 0.42666(17) 0.1755(6) 0.0451(4) 0.0295(15) Uani 1 1 d . . . . .
C10 C 0.4272(2) 0.5034(7) 0.0845(5) 0.0367(17) Uani 1 1 d . . . . .
H10A H 0.4503 0.5221 0.1115 0.055 Uiso 1 1 calc R U . . .
H10B H 0.4111 0.5375 0.1127 0.055 Uiso 1 1 calc R U . . .
H10C H 0.4231 0.5368 0.0325 0.055 Uiso 1 1 calc R U . . .
C11 C 0.45626(18) 0.3383(8) -0.0245(4) 0.0375(18) Uani 1 1 d . . . . .
H11A H 0.4507 0.4213 -0.0401 0.045 Uiso 1 1 calc R U . . .
H11B H 0.4532 0.2892 -0.0716 0.045 Uiso 1 1 calc R U . . .
C12 C 0.4490(3) 0.0584(11) -0.0553(6) 0.063(3) Uani 1 1 d . . . . .
H12A H 0.4578 -0.0213 -0.0609 0.094 Uiso 1 1 calc R U . . .
H12B H 0.4676 0.1158 -0.0490 0.094 Uiso 1 1 calc R U . . .
H12C H 0.4318 0.0783 -0.1012 0.094 Uiso 1 1 calc R U . . .
C13 C 0.4272(4) -0.1592(10) 0.0140(9) 0.094(5) Uani 1 1 d . . . . .
H13A H 0.4457 -0.2034 0.0464 0.141 Uiso 1 1 calc R U . . .
H13B H 0.4320 -0.1487 -0.0373 0.141 Uiso 1 1 calc R U . . .
H13C H 0.4060 -0.2031 0.0099 0.141 Uiso 1 1 calc R U . . .
C14 C 0.4048(3) -0.1474(11) 0.1580(10) 0.094(5) Uani 1 1 d . . . . .
H14A H 0.3997 -0.1304 0.2084 0.141 Uiso 1 1 calc R U . . .
H14B H 0.4248 -0.1981 0.1646 0.141 Uiso 1 1 calc R U . . .
H14C H 0.3854 -0.1881 0.1258 0.141 Uiso 1 1 calc R U . . .
C15 C 0.3988(2) 0.0811(10) 0.2303(5) 0.054(3) Uani 1 1 d . . . . .
H15A H 0.3755 0.0555 0.2293 0.081 Uiso 1 1 calc R U . . .
H15B H 0.4017 0.1630 0.2488 0.081 Uiso 1 1 calc R U . . .
H15C H 0.4146 0.0296 0.2649 0.081 Uiso 1 1 calc R U . . .
C16 C 0.4932(2) 0.3303(11) 0.0205(6) 0.056(3) Uani 1 1 d . . . . .
H16A H 0.4962 0.3819 0.0658 0.084 Uiso 1 1 calc R U . . .
H16B H 0.5084 0.3557 -0.0125 0.084 Uiso 1 1 calc R U . . .
H16C H 0.4983 0.2484 0.0370 0.084 Uiso 1 1 calc R U . . .
C17 C 0.30273(17) 0.2460(7) -0.0084(4) 0.0307(15) Uani 1 1 d . . . . .
H17 H 0.2941 0.1943 -0.0501 0.037 Uiso 1 1 calc R U . . .
C18 C 0.31748(19) 0.2107(7) 0.0679(5) 0.0357(17) Uani 1 1 d . . . . .
C19 C 0.32956(17) 0.3086(8) 0.1090(4) 0.0331(17) Uani 1 1 d . . . . .
C20 C 0.3246(2) 0.5377(7) 0.0736(5) 0.0370(17) Uani 1 1 d . . . . .
C21 C 0.3089(2) 0.6118(7) 0.0175(6) 0.043(2) Uani 1 1 d . . . . .
C22 C 0.2896(2) 0.5690(8) -0.0555(5) 0.045(2) Uani 1 1 d . . . . .
C23 C 0.28678(16) 0.4498(8) -0.0709(4) 0.0309(16) Uani 1 1 d . . . . .
C24 C 0.30302(16) 0.3707(7) -0.0121(4) 0.0274(14) Uani 1 1 d . . . . .
C25 C 0.32104(16) 0.4132(7) 0.0608(4) 0.0278(14) Uani 1 1 d . . . . .
C26 C 0.3167(2) 0.0848(10) 0.0940(7) 0.065(3) Uani 1 1 d . . . . .
H26A H 0.3253 0.0807 0.1498 0.098 Uiso 1 1 calc R U . . .
H26B H 0.3310 0.0360 0.0681 0.098 Uiso 1 1 calc R U . . .
H26C H 0.2934 0.0553 0.0814 0.098 Uiso 1 1 calc R U . . .
C27 C 0.3389(2) 0.3134(12) 0.1979(5) 0.057(3) Uani 1 1 d . . . . .
H27A H 0.3466 0.2341 0.2180 0.069 Uiso 1 1 calc R U . . .
H27B H 0.3579 0.3694 0.2141 0.069 Uiso 1 1 calc R U . . .
C28 C 0.3448(3) 0.5851(10) 0.1489(6) 0.058(3) Uani 1 1 d . . . . .
H28A H 0.3585 0.6526 0.1388 0.087 Uiso 1 1 calc R U . . .
H28B H 0.3597 0.5227 0.1753 0.087 Uiso 1 1 calc R U . . .
H28C H 0.3294 0.6107 0.1814 0.087 Uiso 1 1 calc R U . . .
C29 C 0.3121(3) 0.7465(10) 0.0298(8) 0.071(3) Uani 1 1 d . . . . .
H29A H 0.3019 0.7690 0.0731 0.107 Uiso 1 1 calc R U . . .
H29B H 0.3003 0.7873 -0.0168 0.107 Uiso 1 1 calc R U . . .
H29C H 0.3360 0.7688 0.0410 0.107 Uiso 1 1 calc R U . . .
C30 C 0.2714(3) 0.6600(11) -0.1119(7) 0.073(4) Uani 1 1 d . . . . .
H30A H 0.2595 0.6199 -0.1588 0.110 Uiso 1 1 calc R U . . .
H30B H 0.2879 0.7159 -0.1248 0.110 Uiso 1 1 calc R U . . .
H30C H 0.2550 0.7030 -0.0888 0.110 Uiso 1 1 calc R U . . .
C31 C 0.2677(2) 0.3951(10) -0.1439(5) 0.050(2) Uani 1 1 d . . . . .
H31A H 0.2442 0.3812 -0.1399 0.074 Uiso 1 1 calc R U . . .
H31B H 0.2782 0.3196 -0.1525 0.074 Uiso 1 1 calc R U . . .
H31C H 0.2681 0.4487 -0.1870 0.074 Uiso 1 1 calc R U . . .
C32 C 0.3092(3) 0.3521(16) 0.2323(5) 0.089(5) Uani 1 1 d . . . . .
H32A H 0.3025 0.4328 0.2154 0.134 Uiso 1 1 calc R U . . .
H32B H 0.3160 0.3502 0.2886 0.134 Uiso 1 1 calc R U . . .
H32C H 0.2901 0.2981 0.2153 0.134 Uiso 1 1 calc R U . . .
C33 C 0.36176(16) 0.4250(7) -0.0858(4) 0.0277(14) Uani 1 1 d . . . . .
H33A H 0.3424 0.4005 -0.1268 0.033 Uiso 1 1 calc R U . . .
H33B H 0.3546 0.4989 -0.0637 0.033 Uiso 1 1 calc R U . . .
C34 C 0.38893(18) 0.4615(7) -0.1268(4) 0.0294(15) Uani 1 1 d . . . . .
C35 C 0.4019(2) 0.5766(7) -0.1177(4) 0.0351(16) Uani 1 1 d . . . . .
H35 H 0.3930 0.6318 -0.0869 0.042 Uiso 1 1 calc R U . . .
C36 C 0.42804(19) 0.6110(7) -0.1540(4) 0.0359(17) Uani 1 1 d . . . . .
H36 H 0.4373 0.6885 -0.1461 0.043 Uiso 1 1 calc R U . . .
C37 C 0.44055(19) 0.5323(8) -0.2015(4) 0.0385(18) Uani 1 1 d . . . . .
H37 H 0.4584 0.5550 -0.2257 0.046 Uiso 1 1 calc R U . . .
C38 C 0.42648(19) 0.4210(8) -0.2128(4) 0.0354(17) Uani 1 1 d . . . . .
H38 H 0.4343 0.3672 -0.2462 0.042 Uiso 1 1 calc R U . . .
C39 C 0.40109(18) 0.3866(7) -0.1761(4) 0.0314(15) Uani 1 1 d . . . . .
H39 H 0.3918 0.3093 -0.1850 0.038 Uiso 1 1 calc R U . . .
C40 C 0.36059(17) 0.1243(7) -0.0745(4) 0.0292(15) Uani 1 1 d . . . . .
H40A H 0.3798 0.1316 -0.1006 0.035 Uiso 1 1 calc R U . . .
H40B H 0.3652 0.0530 -0.0415 0.035 Uiso 1 1 calc R U . . .
C41 C 0.33079(16) 0.0942(6) -0.1357(4) 0.0236(13) Uani 1 1 d . . . . .
C42 C 0.3079(2) 0.0050(7) -0.1267(4) 0.0351(17) Uani 1 1 d . . . . .
H42 H 0.3117 -0.0386 -0.0800 0.042 Uiso 1 1 calc R U . . .
C43 C 0.2799(2) -0.0214(8) -0.1837(5) 0.0407(18) Uani 1 1 d . . . . .
H43 H 0.2647 -0.0814 -0.1746 0.049 Uiso 1 1 calc R U . . .
C44 C 0.27354(18) 0.0363(7) -0.2525(4) 0.0342(16) Uani 1 1 d . . . . .
H44 H 0.2544 0.0168 -0.2915 0.041 Uiso 1 1 calc R U . . .
C45 C 0.2958(2) 0.1243(8) -0.2635(4) 0.0371(17) Uani 1 1 d . . . . .
H45 H 0.2920 0.1660 -0.3110 0.045 Uiso 1 1 calc R U . . .
C46 C 0.32375(18) 0.1525(7) -0.2064(4) 0.0301(15) Uani 1 1 d . . . . .
H46 H 0.3386 0.2136 -0.2157 0.036 Uiso 1 1 calc R U . . .
Zr1 Zr 0.36544(2) 0.28421(5) 0.00955(3) 0.02206(15) Uani 1 1 d . . . . .
C1A C 0.08993(18) 0.2988(6) 0.2210(4) 0.0306(15) Uani 1 1 d . . . . .
H1A H 0.0989 0.3278 0.2712 0.037 Uiso 1 1 calc R U . . .
C2A C 0.07754(16) 0.3667(6) 0.1572(4) 0.0242(13) Uani 1 1 d . . . . .
C3A C 0.06718(16) 0.2929(7) 0.0920(4) 0.0271(14) Uani 1 1 d . . . . .
C4A C 0.0664(2) 0.0594(8) 0.0805(5) 0.042(2) Uani 1 1 d . . . . .
C5A C 0.0750(2) -0.0413(7) 0.1223(7) 0.054(3) Uani 1 1 d . . . . .
C6A C 0.0881(2) -0.0369(7) 0.2040(7) 0.052(3) Uani 1 1 d . . . . .
C7A C 0.09276(18) 0.0670(7) 0.2421(5) 0.0374(18) Uani 1 1 d . . . . .
C8A C 0.08687(17) 0.1733(6) 0.1979(4) 0.0281(14) Uani 1 1 d . . . . .
C9A C 0.07323(16) 0.1713(6) 0.1177(4) 0.0268(14) Uani 1 1 d . . . . .
C10A C 0.0731(2) 0.4971(7) 0.1587(5) 0.0350(16) Uani 1 1 d . . . . .
H10D H 0.0506 0.5156 0.1678 0.052 Uiso 1 1 calc R U . . .
H10E H 0.0754 0.5307 0.1092 0.052 Uiso 1 1 calc R U . . .
H10F H 0.0904 0.5312 0.1999 0.052 Uiso 1 1 calc R U . . .
C11A C 0.04445(18) 0.3385(8) 0.0195(4) 0.0366(17) Uani 1 1 d . . . . .
H11C H 0.0475 0.2900 -0.0250 0.044 Uiso 1 1 calc R U . . .
H11D H 0.0504 0.4214 0.0102 0.044 Uiso 1 1 calc R U . . .
C12A C 0.0507(3) 0.0574(11) -0.0049(6) 0.064(3) Uani 1 1 d . . . . .
H12D H 0.0677 0.0808 -0.0339 0.097 Uiso 1 1 calc R U . . .
H12E H 0.0316 0.1129 -0.0158 0.097 Uiso 1 1 calc R U . . .
H12F H 0.0427 -0.0227 -0.0200 0.097 Uiso 1 1 calc R U . . .
C13A C 0.0715(4) -0.1631(9) 0.0818(10) 0.093(5) Uani 1 1 d . . . . .
H13D H 0.0493 -0.1970 0.0829 0.139 Uiso 1 1 calc R U . . .
H13E H 0.0894 -0.2162 0.1086 0.139 Uiso 1 1 calc R U . . .
H13F H 0.0737 -0.1533 0.0284 0.139 Uiso 1 1 calc R U . . .
C14A C 0.0952(3) -0.1555(10) 0.2456(11) 0.107(6) Uani 1 1 d . . . . .
H14D H 0.1037 -0.2120 0.2125 0.161 Uiso 1 1 calc R U . . .
H14E H 0.0743 -0.1862 0.2578 0.161 Uiso 1 1 calc R U . . .
H14F H 0.1122 -0.1444 0.2933 0.161 Uiso 1 1 calc R U . . .
C15A C 0.0994(2) 0.0739(10) 0.3293(5) 0.055(3) Uani 1 1 d . . . . .
H15D H 0.0833 0.0227 0.3482 0.083 Uiso 1 1 calc R U . . .
H15E H 0.0965 0.1559 0.3450 0.083 Uiso 1 1 calc R U . . .
H15F H 0.1225 0.0478 0.3510 0.083 Uiso 1 1 calc R U . . .
C16A C 0.0071(2) 0.3318(11) 0.0279(6) 0.055(3) Uani 1 1 d . . . . .
H16D H 0.0016 0.2500 0.0392 0.083 Uiso 1 1 calc R U . . .
H16E H -0.0078 0.3575 -0.0201 0.083 Uiso 1 1 calc R U . . .
H16F H 0.0039 0.3836 0.0700 0.083 Uiso 1 1 calc R U . . .
C17A C 0.19671(17) 0.2300(6) 0.1890(4) 0.0283(14) Uani 1 1 d . . . . .
H17A H 0.2051 0.1752 0.1571 0.034 Uiso 1 1 calc R U . . .
C18A C 0.18120(18) 0.2012(7) 0.2502(5) 0.0342(17) Uani 1 1 d . . . . .
C19A C 0.17004(18) 0.3060(7) 0.2808(4) 0.0320(15) Uani 1 1 d . . . . .
C20A C 0.17782(17) 0.5296(7) 0.2458(4) 0.0288(14) Uani 1 1 d . . . . .
C21A C 0.19523(19) 0.5999(7) 0.2036(4) 0.0335(16) Uani 1 1 d . . . . .
C22A C 0.21427(18) 0.5492(7) 0.1520(4) 0.0310(16) Uani 1 1 d . . . . .
C23A C 0.21451(17) 0.4290(7) 0.1392(4) 0.0311(16) Uani 1 1 d . . . . .
C24A C 0.19760(16) 0.3551(6) 0.1831(4) 0.0247(13) Uani 1 1 d . . . . .
C25A C 0.18012(16) 0.4034(6) 0.2380(4) 0.0253(14) Uani 1 1 d . . . . .
C26A C 0.1804(2) 0.0749(9) 0.2795(6) 0.054(3) Uani 1 1 d . . . . .
H26D H 0.1619 0.0314 0.2465 0.082 Uiso 1 1 calc R U . . .
H26E H 0.1768 0.0762 0.3322 0.082 Uiso 1 1 calc R U . . .
H26F H 0.2019 0.0357 0.2786 0.082 Uiso 1 1 calc R U . . .
C27A C 0.1588(2) 0.3098(9) 0.3561(4) 0.044(2) Uani 1 1 d . . . . .
H27C H 0.1492 0.2320 0.3655 0.053 Uiso 1 1 calc R U . . .
H27D H 0.1407 0.3700 0.3530 0.053 Uiso 1 1 calc R U . . .
C28A C 0.1580(2) 0.5805(9) 0.3012(5) 0.049(2) Uani 1 1 d . . . . .
H28D H 0.1710 0.5715 0.3540 0.073 Uiso 1 1 calc R U . . .
H28E H 0.1364 0.5382 0.2957 0.073 Uiso 1 1 calc R U . . .
H28F H 0.1536 0.6647 0.2900 0.073 Uiso 1 1 calc R U . . .
C29A C 0.1949(3) 0.7325(8) 0.2132(7) 0.061(3) Uani 1 1 d . . . . .
H29D H 0.1814 0.7685 0.1665 0.092 Uiso 1 1 calc R U . . .
H29E H 0.2181 0.7629 0.2220 0.092 Uiso 1 1 calc R U . . .
H29F H 0.1849 0.7524 0.2572 0.092 Uiso 1 1 calc R U . . .
C30A C 0.2346(3) 0.6304(10) 0.1119(5) 0.059(3) Uani 1 1 d . . . . .
H30D H 0.2535 0.6640 0.1496 0.088 Uiso 1 1 calc R U . . .
H30E H 0.2200 0.6945 0.0865 0.088 Uiso 1 1 calc R U . . .
H30F H 0.2434 0.5854 0.0733 0.088 Uiso 1 1 calc R U . . .
C31A C 0.2325(2) 0.3732(10) 0.0813(5) 0.049(2) Uani 1 1 d . . . . .
H31D H 0.2234 0.4063 0.0302 0.074 Uiso 1 1 calc R U . . .
H31E H 0.2288 0.2874 0.0802 0.074 Uiso 1 1 calc R U . . .
H31F H 0.2568 0.3899 0.0962 0.074 Uiso 1 1 calc R U . . .
C32A C 0.1876(2) 0.3396(13) 0.4233(5) 0.067(3) Uani 1 1 d . . . . .
H32D H 0.2047 0.2766 0.4296 0.101 Uiso 1 1 calc R U . . .
H32E H 0.1789 0.3465 0.4704 0.101 Uiso 1 1 calc R U . . .
H32F H 0.1980 0.4148 0.4132 0.101 Uiso 1 1 calc R U . . .
C33A C 0.13922(18) 0.1213(6) 0.0627(4) 0.0290(14) Uani 1 1 d . . . . .
H33C H 0.1337 0.0495 0.0895 0.035 Uiso 1 1 calc R U . . .
H33D H 0.1205 0.1315 0.0173 0.035 Uiso 1 1 calc R U . . .
C34A C 0.16969(18) 0.0896(6) 0.0315(4) 0.0269(14) Uani 1 1 d . . . . .
C35A C 0.17694(18) 0.1500(7) -0.0325(4) 0.0302(15) Uani 1 1 d . . . . .
H35A H 0.1622 0.2102 -0.0573 0.036 Uiso 1 1 calc R U . . .
C36A C 0.2061(2) 0.1205(7) -0.0594(5) 0.0373(17) Uani 1 1 d . . . . .
H36A H 0.2113 0.1632 -0.1014 0.045 Uiso 1 1 calc R U . . .
C37A C 0.22724(19) 0.0316(8) -0.0264(5) 0.042(2) Uani 1 1 d . . . . .
H37A H 0.2467 0.0115 -0.0458 0.050 Uiso 1 1 calc R U . . .
C38A C 0.2199(2) -0.0270(8) 0.0343(5) 0.045(2) Uani 1 1 d . . . . .
H38A H 0.2348 -0.0879 0.0578 0.054 Uiso 1 1 calc R U . . .
C39A C 0.1915(2) -0.0016(7) 0.0634(5) 0.0364(17) Uani 1 1 d . . . . .
H39A H 0.1868 -0.0463 0.1052 0.044 Uiso 1 1 calc R U . . .
C40A C 0.13924(16) 0.4189(6) 0.0531(4) 0.0256(13) Uani 1 1 d . . . . .
H40C H 0.1469 0.4915 0.0830 0.031 Uiso 1 1 calc R U . . .
H40D H 0.1585 0.3931 0.0309 0.031 Uiso 1 1 calc R U . . .
C41A C 0.11289(17) 0.4601(6) -0.0140(4) 0.0278(14) Uani 1 1 d . . . . .
C42A C 0.10064(18) 0.3846(7) -0.0771(4) 0.0304(15) Uani 1 1 d . . . . .
H42A H 0.1098 0.3073 -0.0782 0.037 Uiso 1 1 calc R U . . .
C43A C 0.07535(19) 0.4224(8) -0.1374(4) 0.0343(16) Uani 1 1 d . . . . .
H43A H 0.0674 0.3705 -0.1793 0.041 Uiso 1 1 calc R U . . .
C44A C 0.06144(19) 0.5350(8) -0.1377(4) 0.0352(17) Uani 1 1 d . . . . .
H44A H 0.0436 0.5593 -0.1786 0.042 Uiso 1 1 calc R U . . .
C45A C 0.0738(2) 0.6102(7) -0.0783(5) 0.0367(17) Uani 1 1 d . . . . .
H45A H 0.0647 0.6877 -0.0784 0.044 Uiso 1 1 calc R U . . .
C46A C 0.09984(19) 0.5742(7) -0.0171(4) 0.0316(15) Uani 1 1 d . . . . .
H46A H 0.1086 0.6287 0.0227 0.038 Uiso 1 1 calc R U . . .
Zr1A Zr 0.13461(2) 0.27765(5) 0.14334(3) 0.02091(15) Uani 1 1 d . . . . .

loop_
_atom_site_aniso_label
_atom_site_aniso_U_11
_atom_site_aniso_U_22
_atom_site_aniso_U_33
_atom_site_aniso_U_23
_atom_site_aniso_U_13
_atom_site_aniso_U_12
C1 0.027(3) 0.027(3) 0.007(2) -0.001(2) 0.003(2) 0.001(3)
C2 0.026(3) 0.022(3) 0.025(3) -0.001(3) 0.000(3) -0.002(3)
C3 0.019(3) 0.036(4) 0.021(3) -0.004(3) 0.004(2) -0.002(3)
C4 0.030(4) 0.040(5) 0.046(5) -0.017(4) -0.012(3) 0.016(3)
C5 0.043(5) 0.033(5) 0.089(8) -0.012(5) -0.020(5) 0.012(4)
C6 0.030(4) 0.028(4) 0.094(8) 0.009(5) -0.005(4) -0.003(3)
C7 0.029(4) 0.034(4) 0.055(5) 0.017(4) -0.006(3) -0.004(3)
C8 0.024(3) 0.032(4) 0.029(3) -0.002(3) -0.001(3) 0.000(3)
C9 0.026(3) 0.027(4) 0.032(4) -0.011(3) -0.003(3) 0.001(3)
C10 0.043(4) 0.026(4) 0.038(4) 0.004(3) 0.000(3) -0.006(3)
C11 0.028(4) 0.057(5) 0.028(4) 0.010(4) 0.008(3) 0.004(3)
C12 0.052(5) 0.078(8) 0.055(6) -0.028(5) 0.003(4) 0.026(5)
C13 0.090(9) 0.031(5) 0.142(13) -0.031(7) -0.017(9) 0.018(6)
C14 0.066(7) 0.053(7) 0.152(14) 0.057(8) 0.000(8) 0.000(6)
C15 0.043(5) 0.065(6) 0.053(5) 0.033(5) 0.006(4) 0.003(4)
C16 0.023(4) 0.087(8) 0.057(6) 0.024(5) 0.008(4) 0.002(4)
C17 0.017(3) 0.038(4) 0.036(4) -0.007(3) 0.001(3) -0.001(3)
C18 0.025(3) 0.040(4) 0.046(4) 0.009(3) 0.016(3) -0.005(3)
C19 0.019(3) 0.054(5) 0.028(4) 0.020(3) 0.009(3) 0.004(3)
C20 0.034(4) 0.037(4) 0.045(4) -0.011(4) 0.019(3) -0.002(3)
C21 0.039(4) 0.032(4) 0.067(6) -0.002(4) 0.032(4) 0.003(3)
C22 0.035(4) 0.050(5) 0.058(5) 0.019(4) 0.027(4) 0.016(4)
C23 0.018(3) 0.055(5) 0.021(3) 0.006(3) 0.007(2) 0.007(3)
C24 0.020(3) 0.040(4) 0.022(3) -0.002(3) 0.004(2) 0.002(3)
C25 0.021(3) 0.040(4) 0.024(3) -0.005(3) 0.008(3) -0.001(3)
C26 0.041(5) 0.060(6) 0.095(8) 0.043(6) 0.014(5) -0.004(5)
C27 0.037(4) 0.112(9) 0.025(4) 0.007(5) 0.011(3) 0.017(5)
C28 0.060(6) 0.055(6) 0.062(6) -0.032(5) 0.018(5) -0.006(5)
C29 0.087(9) 0.046(6) 0.088(9) -0.006(6) 0.036(7) 0.017(6)
C30 0.073(7) 0.078(8) 0.084(8) 0.041(7) 0.050(6) 0.041(6)
C31 0.030(4) 0.087(7) 0.028(4) 0.001(4) -0.003(3) 0.007(4)
C32 0.046(6) 0.198(17) 0.030(5) 0.001(7) 0.022(4) -0.003(8)
C33 0.021(3) 0.033(4) 0.029(3) 0.000(3) 0.005(3) 0.003(3)
C34 0.030(3) 0.036(4) 0.020(3) 0.002(3) 0.001(3) -0.004(3)
C35 0.047(4) 0.031(4) 0.027(4) 0.003(3) 0.008(3) 0.002(3)
C36 0.036(4) 0.034(4) 0.037(4) 0.005(3) 0.005(3) -0.009(3)
C37 0.030(4) 0.059(5) 0.027(4) 0.007(4) 0.007(3) -0.006(4)
C38 0.034(4) 0.050(5) 0.024(3) 0.001(3) 0.010(3) 0.001(3)
C39 0.029(3) 0.039(4) 0.027(3) 0.005(3) 0.006(3) -0.002(3)
C40 0.025(3) 0.030(4) 0.029(3) -0.001(3) -0.001(3) -0.003(3)
C41 0.024(3) 0.019(3) 0.025(3) -0.006(3) 0.001(2) 0.002(2)
C42 0.039(4) 0.031(4) 0.030(4) 0.009(3) -0.003(3) -0.011(3)
C43 0.037(4) 0.038(4) 0.046(5) -0.006(4) 0.006(3) -0.009(3)
C44 0.027(3) 0.042(4) 0.030(4) -0.013(3) -0.001(3) 0.001(3)
C45 0.037(4) 0.042(4) 0.030(4) 0.000(3) 0.003(3) 0.006(3)
C46 0.031(3) 0.030(4) 0.028(3) 0.000(3) 0.006(3) -0.004(3)
Zr1 0.0205(3) 0.0242(3) 0.0210(3) 0.0005(2) 0.0035(2) -0.0010(2)
C1A 0.029(4) 0.028(4) 0.033(4) 0.003(3) 0.004(3) 0.014(3)
C2A 0.020(3) 0.028(3) 0.027(3) 0.002(3) 0.009(2) 0.001(3)
C3A 0.018(3) 0.042(4) 0.020(3) -0.002(3) 0.001(2) 0.001(3)
C4A 0.032(4) 0.042(5) 0.060(5) -0.024(4) 0.027(4) -0.015(3)
C5A 0.048(5) 0.019(4) 0.103(9) -0.010(5) 0.036(5) -0.006(3)
C6A 0.035(4) 0.018(4) 0.104(8) 0.011(4) 0.022(5) -0.001(3)
C7A 0.025(3) 0.030(4) 0.058(5) 0.018(4) 0.013(3) 0.005(3)
C8A 0.021(3) 0.023(3) 0.041(4) -0.001(3) 0.009(3) 0.003(3)
C9A 0.022(3) 0.026(3) 0.035(4) -0.007(3) 0.011(3) -0.005(3)
C10A 0.041(4) 0.025(4) 0.042(4) 0.006(3) 0.016(3) 0.005(3)
C11A 0.028(4) 0.053(5) 0.028(4) 0.013(3) 0.003(3) -0.001(3)
C12A 0.050(5) 0.085(8) 0.060(6) -0.038(6) 0.017(5) -0.026(5)
C13A 0.112(11) 0.026(5) 0.148(14) -0.035(7) 0.048(10) -0.019(6)
C14A 0.060(7) 0.041(6) 0.213(18) 0.068(9) 0.011(9) -0.002(5)
C15A 0.041(5) 0.068(7) 0.054(5) 0.035(5) 0.004(4) -0.004(4)
C16A 0.024(4) 0.090(8) 0.050(5) 0.023(5) 0.003(3) 0.003(4)
C17A 0.024(3) 0.026(3) 0.034(4) -0.002(3) 0.002(3) 0.002(3)
C18A 0.022(3) 0.032(4) 0.045(4) 0.009(3) -0.003(3) 0.003(3)
C19A 0.028(3) 0.041(4) 0.027(4) -0.004(3) 0.008(3) 0.000(3)
C20A 0.027(3) 0.032(4) 0.024(3) -0.007(3) 0.000(3) 0.002(3)
C21A 0.034(4) 0.027(4) 0.031(4) -0.001(3) -0.012(3) -0.003(3)
C22A 0.028(3) 0.040(4) 0.022(3) 0.008(3) -0.004(3) -0.011(3)
C23A 0.019(3) 0.047(4) 0.026(3) -0.001(3) 0.001(3) -0.007(3)
C24A 0.019(3) 0.033(4) 0.021(3) -0.002(3) 0.002(2) 0.000(3)
C25A 0.018(3) 0.031(4) 0.024(3) 0.002(3) -0.003(2) -0.001(3)
C26A 0.029(4) 0.049(5) 0.082(7) 0.032(5) 0.005(4) 0.006(4)
C27A 0.036(4) 0.068(6) 0.028(4) 0.008(4) 0.004(3) -0.010(4)
C28A 0.051(5) 0.050(5) 0.045(5) -0.015(4) 0.010(4) 0.001(4)
C29A 0.072(7) 0.021(4) 0.077(7) -0.002(4) -0.013(6) -0.006(4)
C30A 0.056(5) 0.077(7) 0.039(5) 0.017(5) -0.003(4) -0.038(5)
C31A 0.032(4) 0.080(7) 0.040(4) -0.010(5) 0.018(3) -0.014(4)
C32A 0.046(5) 0.127(11) 0.024(4) 0.002(5) -0.003(4) -0.003(6)
C33A 0.030(3) 0.023(3) 0.036(4) -0.008(3) 0.013(3) -0.004(3)
C34A 0.033(3) 0.019(3) 0.031(3) -0.006(3) 0.013(3) -0.004(3)
C35A 0.033(4) 0.031(4) 0.027(3) 0.001(3) 0.008(3) 0.002(3)
C36A 0.041(4) 0.040(4) 0.036(4) -0.007(3) 0.020(3) -0.006(3)
C37A 0.029(4) 0.057(5) 0.042(4) -0.020(4) 0.013(3) -0.001(4)
C38A 0.034(4) 0.048(5) 0.052(5) -0.002(4) 0.007(4) 0.016(4)
C39A 0.039(4) 0.028(4) 0.046(4) 0.005(3) 0.018(3) 0.007(3)
C40A 0.024(3) 0.023(3) 0.030(3) -0.001(3) 0.005(3) -0.001(3)
C41A 0.025(3) 0.029(4) 0.031(3) 0.006(3) 0.011(3) -0.004(3)
C42A 0.031(4) 0.034(4) 0.028(3) -0.001(3) 0.010(3) -0.001(3)
C43A 0.032(4) 0.048(5) 0.023(3) -0.002(3) 0.006(3) -0.003(3)
C44A 0.031(4) 0.049(5) 0.026(3) 0.011(3) 0.006(3) 0.005(3)
C45A 0.041(4) 0.033(4) 0.039(4) 0.013(3) 0.015(3) 0.007(3)
C46A 0.042(4) 0.031(4) 0.025(3) 0.005(3) 0.013(3) -0.002(3)
Zr1A 0.0191(3) 0.0201(3) 0.0240(3) 0.0008(2) 0.0056(2) 0.00066(19)

loop_
_atom_type_symbol
_atom_type_description
_atom_type_scat_dispersion_real
_atom_type_scat_dispersion_imag
_atom_type_scat_source
C C 0.0181 0.0091 'International Tables Vol C Tables 4.2.6.8 and 6.1.1.4'
H H 0.0000 0.0000 'International Tables Vol C Tables 4.2.6.8 and 6.1.1.4'
Zr Zr -0.1862 2.2449 'International Tables Vol C Tables 4.2.6.8 and 6.1.1.4'

loop_
_geom_angle_atom_site_label_1
_geom_angle_atom_site_label_2
_geom_angle_atom_site_label_3
_geom_angle
_geom_angle_site_symmetry_1
_geom_angle_site_symmetry_3
_geom_angle_publ_flag
C8 C1 C2 109.4(6) . . ?
C8 C1 Zr1 80.1(4) . . ?
C2 C1 Zr1 78.0(3) . . ?
C8 C1 H1 125.3 . . ?
C2 C1 H1 125.3 . . ?
Zr1 C1 H1 109.2 . . ?
C3 C2 C1 107.0(6) . . ?
C3 C2 C10 126.5(7) . . ?
C1 C2 C10 126.5(6) . . ?
C3 C2 Zr1 78.8(4) . . ?
C1 C2 Zr1 69.1(3) . . ?
C10 C2 Zr1 119.4(5) . . ?
C2 C3 C9 109.0(6) . . ?
C2 C3 C11 120.9(7) . . ?
C9 C3 C11 127.8(7) . . ?
C2 C3 Zr1 70.2(4) . . ?
C9 C3 Zr1 75.8(4) . . ?
C11 C3 Zr1 133.7(5) . . ?
C5 C4 C9 118.5(9) . . ?
C5 C4 C12 123.3(9) . . ?
C9 C4 C12 118.2(9) . . ?
C4 C5 C6 121.5(8) . . ?
C4 C5 C13 119.5(12) . . ?
C6 C5 C13 119.0(11) . . ?
C7 C6 C5 121.2(9) . . ?
C7 C6 C14 120.8(11) . . ?
C5 C6 C14 118.0(10) . . ?
C6 C7 C8 118.5(9) . . ?
C6 C7 C15 120.8(8) . . ?
C8 C7 C15 119.9(8) . . ?
C7 C8 C1 130.9(7) . . ?
C7 C8 C9 122.1(7) . . ?
C1 C8 C9 106.9(6) . . ?
C7 C8 Zr1 123.1(5) . . ?
C1 C8 Zr1 67.9(4) . . ?
C9 C8 Zr1 78.1(4) . . ?
C3 C9 C4 134.5(7) . . ?
C3 C9 C8 107.7(6) . . ?
C4 C9 C8 117.8(7) . . ?
C3 C9 Zr1 73.7(4) . . ?
C4 C9 Zr1 123.3(5) . . ?
C8 C9 Zr1 70.6(4) . . ?
C2 C10 H10A 109.5 . . ?
C2 C10 H10B 109.5 . . ?
H10A C10 H10B 109.5 . . ?
C2 C10 H10C 109.5 . . ?
H10A C10 H10C 109.5 . . ?
H10B C10 H10C 109.5 . . ?
C3 C11 C16 108.9(6) . . ?
C3 C11 H11A 109.9 . . ?
C16 C11 H11A 109.9 . . ?
C3 C11 H11B 109.9 . . ?
C16 C11 H11B 109.9 . . ?
H11A C11 H11B 108.3 . . ?
C4 C12 H12A 109.5 . . ?
C4 C12 H12B 109.5 . . ?
H12A C12 H12B 109.5 . . ?
C4 C12 H12C 109.5 . . ?
H12A C12 H12C 109.5 . . ?
H12B C12 H12C 109.5 . . ?
C5 C13 H13A 109.5 . . ?
C5 C13 H13B 109.5 . . ?
H13A C13 H13B 109.5 . . ?
C5 C13 H13C 109.5 . . ?
H13A C13 H13C 109.5 . . ?
H13B C13 H13C 109.5 . . ?
C6 C14 H14A 109.5 . . ?
C6 C14 H14B 109.5 . . ?
H14A C14 H14B 109.5 . . ?
C6 C14 H14C 109.5 . . ?
H14A C14 H14C 109.5 . . ?
H14B C14 H14C 109.5 . . ?
C7 C15 H15A 109.5 . . ?
C7 C15 H15B 109.5 . . ?
H15A C15 H15B 109.5 . . ?
C7 C15 H15C 109.5 . . ?
H15A C15 H15C 109.5 . . ?
H15B C15 H15C 109.5 . . ?
C11 C16 H16A 109.5 . . ?
C11 C16 H16B 109.5 . . ?
H16A C16 H16B 109.5 . . ?
C11 C16 H16C 109.5 . . ?
H16A C16 H16C 109.5 . . ?
H16B C16 H16C 109.5 . . ?
C24 C17 C18 108.6(7) . . ?
C24 C17 Zr1 79.5(4) . . ?
C18 C17 Zr1 73.7(4) . . ?
C24 C17 H17 125.7 . . ?
C18 C17 H17 125.7 . . ?
Zr1 C17 H17 113.4 . . ?
C19 C18 C17 108.5(7) . . ?
C19 C18 C26 129.3(8) . . ?
C17 C18 C26 122.1(8) . . ?
C19 C18 Zr1 74.6(4) . . ?
C17 C18 Zr1 73.6(4) . . ?
C26 C18 Zr1 120.5(6) . . ?
C18 C19 C25 109.2(6) . . ?
C18 C19 C27 124.2(8) . . ?
C25 C19 C27 123.3(8) . . ?
C18 C19 Zr1 74.2(4) . . ?
C25 C19 Zr1 77.0(4) . . ?
C27 C19 Zr1 131.9(5) . . ?
C21 C20 C25 118.5(8) . . ?
C21 C20 C28 121.1(8) . . ?
C25 C20 C28 120.5(8) . . ?
C20 C21 C22 122.3(8) . . ?
C20 C21 C29 119.6(9) . . ?
C22 C21 C29 118.1(9) . . ?
C23 C22 C21 120.8(8) . . ?
C23 C22 C30 121.6(10) . . ?
C21 C22 C30 117.5(9) . . ?
C22 C23 C24 117.5(7) . . ?
C22 C23 C31 125.7(8) . . ?
C24 C23 C31 116.8(8) . . ?
C17 C24 C23 130.8(7) . . ?
C17 C24 C25 107.5(6) . . ?
C23 C24 C25 121.5(7) . . ?
C17 C24 Zr1 69.1(4) . . ?
C23 C24 Zr1 127.8(5) . . ?
C25 C24 Zr1 72.9(4) . . ?
C20 C25 C24 119.3(7) . . ?
C20 C25 C19 134.6(7) . . ?
C24 C25 C19 105.9(7) . . ?
C20 C25 Zr1 123.4(5) . . ?
C24 C25 Zr1 75.6(4) . . ?
C19 C25 Zr1 70.2(4) . . ?
C18 C26 H26A 109.5 . . ?
C18 C26 H26B 109.5 . . ?
H26A C26 H26B 109.5 . . ?
C18 C26 H26C 109.5 . . ?
H26A C26 H26C 109.5 . . ?
H26B C26 H26C 109.5 . . ?
C32 C27 C19 112.3(7) . . ?
C32 C27 H27A 109.1 . . ?
C19 C27 H27A 109.1 . . ?
C32 C27 H27B 109.1 . . ?
C19 C27 H27B 109.1 . . ?
H27A C27 H27B 107.9 . . ?
C20 C28 H28A 109.5 . . ?
C20 C28 H28B 109.5 . . ?
H28A C28 H28B 109.5 . . ?
C20 C28 H28C 109.5 . . ?
H28A C28 H28C 109.5 . . ?
H28B C28 H28C 109.5 . . ?
C21 C29 H29A 109.5 . . ?
C21 C29 H29B 109.5 . . ?
H29A C29 H29B 109.5 . . ?
C21 C29 H29C 109.5 . . ?
H29A C29 H29C 109.5 . . ?
H29B C29 H29C 109.5 . . ?
C22 C30 H30A 109.5 . . ?
C22 C30 H30B 109.5 . . ?
H30A C30 H30B 109.5 . . ?
C22 C30 H30C 109.5 . . ?
H30A C30 H30C 109.5 . . ?
H30B C30 H30C 109.5 . . ?
C23 C31 H31A 109.5 . . ?
C23 C31 H31B 109.5 . . ?
H31A C31 H31B 109.5 . . ?
C23 C31 H31C 109.5 . . ?
H31A C31 H31C 109.5 . . ?
H31B C31 H31C 109.5 . . ?
C27 C32 H32A 109.5 . . ?
C27 C32 H32B 109.5 . . ?
H32A C32 H32B 109.5 . . ?
C27 C32 H32C 109.5 . . ?
H32A C32 H32C 109.5 . . ?
H32B C32 H32C 109.5 . . ?
C34 C33 Zr1 127.4(5) . . ?
C34 C33 H33A 105.5 . . ?
Zr1 C33 H33A 105.5 . . ?
C34 C33 H33B 105.5 . . ?
Zr1 C33 H33B 105.5 . . ?
H33A C33 H33B 106.0 . . ?
C39 C34 C35 117.8(7) . . ?
C39 C34 C33 122.4(7) . . ?
C35 C34 C33 119.7(7) . . ?
C34 C35 C36 120.3(7) . . ?
C34 C35 H35 119.9 . . ?
C36 C35 H35 119.9 . . ?
C37 C36 C35 120.5(7) . . ?
C37 C36 H36 119.7 . . ?
C35 C36 H36 119.7 . . ?
C38 C37 C36 118.6(7) . . ?
C38 C37 H37 120.7 . . ?
C36 C37 H37 120.7 . . ?
C37 C38 C39 120.9(8) . . ?
C37 C38 H38 119.6 . . ?
C39 C38 H38 119.6 . . ?
C34 C39 C38 121.8(7) . . ?
C34 C39 H39 119.1 . . ?
C38 C39 H39 119.1 . . ?
C41 C40 Zr1 126.6(5) . . ?
C41 C40 H40A 105.7 . . ?
Zr1 C40 H40A 105.7 . . ?
C41 C40 H40B 105.7 . . ?
Zr1 C40 H40B 105.7 . . ?
H40A C40 H40B 106.1 . . ?
C46 C41 C42 115.4(6) . . ?
C46 C41 C40 122.2(6) . . ?
C42 C41 C40 122.3(6) . . ?
C43 C42 C41 122.0(7) . . ?
C43 C42 H42 119.0 . . ?
C41 C42 H42 119.0 . . ?
C44 C43 C42 121.7(8) . . ?
C44 C43 H43 119.2 . . ?
C42 C43 H43 119.2 . . ?
C43 C44 C45 117.8(7) . . ?
C43 C44 H44 121.1 . . ?
C45 C44 H44 121.1 . . ?
C44 C45 C46 120.9(7) . . ?
C44 C45 H45 119.5 . . ?
C46 C45 H45 119.5 . . ?
C45 C46 C41 122.1(7) . . ?
C45 C46 H46 118.9 . . ?
C41 C46 H46 118.9 . . ?
C33 Zr1 C40 94.5(3) . . ?
C33 Zr1 C1 121.5(2) . . ?
C40 Zr1 C1 124.0(2) . . ?
C33 Zr1 C17 96.8(2) . . ?
C40 Zr1 C17 80.8(2) . . ?
C1 Zr1 C17 128.5(2) . . ?
C33 Zr1 C18 126.4(2) . . ?
C40 Zr1 C18 92.4(3) . . ?
C1 Zr1 C18 96.9(2) . . ?
C17 Zr1 C18 32.7(3) . . ?
C33 Zr1 C19 118.9(2) . . ?
C40 Zr1 C19 123.5(3) . . ?
C1 Zr1 C19 77.5(2) . . ?
C17 Zr1 C19 53.0(2) . . ?
C18 Zr1 C19 31.2(3) . . ?
C33 Zr1 C2 90.3(2) . . ?
C40 Zr1 C2 123.4(2) . . ?
C1 Zr1 C2 32.9(2) . . ?
C17 Zr1 C2 154.2(2) . . ?
C18 Zr1 C2 127.9(2) . . ?
C19 Zr1 C2 102.0(2) . . ?
C33 Zr1 C8 139.0(2) . . ?
C40 Zr1 C8 92.5(2) . . ?
C1 Zr1 C8 32.0(2) . . ?
C17 Zr1 C8 124.3(2) . . ?
C18 Zr1 C8 93.6(2) . . ?
C19 Zr1 C8 89.7(2) . . ?
C2 Zr1 C8 53.0(2) . . ?
C33 Zr1 C25 86.1(2) . . ?
C40 Zr1 C25 133.2(2) . . ?
C1 Zr1 C25 93.8(2) . . ?
C17 Zr1 C25 52.8(2) . . ?
C18 Zr1 C25 52.9(2) . . ?
C19 Zr1 C25 32.8(2) . . ?
C2 Zr1 C25 103.3(2) . . ?
C8 Zr1 C25 117.1(2) . . ?
C33 Zr1 C24 74.3(2) . . ?
C40 Zr1 C24 104.1(2) . . ?
C1 Zr1 C24 125.0(2) . . ?
C17 Zr1 C24 31.4(2) . . ?
C18 Zr1 C24 52.6(2) . . ?
C19 Zr1 C24 52.7(2) . . ?
C2 Zr1 C24 131.2(2) . . ?
C8 Zr1 C24 142.1(2) . . ?
C25 Zr1 C24 31.5(2) . . ?
C33 Zr1 C3 87.5(2) . . ?
C40 Zr1 C3 92.9(2) . . ?
C1 Zr1 C3 52.4(2) . . ?
C17 Zr1 C3 172.6(2) . . ?
C18 Zr1 C3 145.1(2) . . ?
C19 Zr1 C3 129.6(2) . . ?
C2 Zr1 C3 31.0(2) . . ?
C8 Zr1 C3 51.7(2) . . ?
C25 Zr1 C3 133.8(2) . . ?
C24 Zr1 C3 155.8(2) . . ?
C33 Zr1 C9 113.4(2) . . ?
C40 Zr1 C9 75.4(2) . . ?
C1 Zr1 C9 52.3(2) . . ?
C17 Zr1 C9 142.6(2) . . ?
C18 Zr1 C9 119.8(2) . . ?
C19 Zr1 C9 121.0(2) . . ?
C2 Zr1 C9 51.6(2) . . ?
C8 Zr1 C9 31.3(2) . . ?
C25 Zr1 C9 145.9(2) . . ?
C24 Zr1 C9 172.4(2) . . ?
C3 Zr1 C9 30.5(2) . . ?
C2A C1A C8A 108.2(7) . . ?
C2A C1A Zr1A 77.1(4) . . ?
C8A C1A Zr1A 77.4(4) . . ?
C2A C1A H1A 125.9 . . ?
C8A C1A H1A 125.9 . . ?
Zr1A C1A H1A 112.1 . . ?
C1A C2A C3A 109.9(6) . . ?
C1A C2A C10A 124.3(7) . . ?
C3A C2A C10A 125.6(7) . . ?
C1A C2A Zr1A 71.6(4) . . ?
C3A C2A Zr1A 78.9(4) . . ?
C10A C2A Zr1A 120.2(5) . . ?
C2A C3A C9A 107.3(6) . . ?
C2A C3A C11A 121.4(7) . . ?
C9A C3A C11A 128.6(7) . . ?
C2A C3A Zr1A 70.0(4) . . ?
C9A C3A Zr1A 75.0(4) . . ?
C11A C3A Zr1A 134.6(5) . . ?
C5A C4A C9A 118.8(8) . . ?
C5A C4A C12A 122.6(9) . . ?
C9A C4A C12A 118.6(9) . . ?
C4A C5A C6A 121.3(8) . . ?
C4A C5A C13A 120.1(11) . . ?
C6A C5A C13A 118.6(10) . . ?
C7A C6A C5A 121.3(8) . . ?
C7A C6A C14A 121.8(12) . . ?
C5A C6A C14A 116.8(10) . . ?
C6A C7A C8A 117.8(8) . . ?
C6A C7A C15A 122.2(8) . . ?
C8A C7A C15A 119.5(8) . . ?
C9A C8A C7A 121.7(7) . . ?
C9A C8A C1A 106.7(6) . . ?
C7A C8A C1A 131.4(7) . . ?
C9A C8A Zr1A 78.1(4) . . ?
C7A C8A Zr1A 122.2(5) . . ?
C1A C8A Zr1A 69.2(4) . . ?
C8A C9A C4A 118.6(7) . . ?
C8A C9A C3A 107.8(6) . . ?
C4A C9A C3A 133.4(7) . . ?
C8A C9A Zr1A 71.1(4) . . ?
C4A C9A Zr1A 123.5(5) . . ?
C3A C9A Zr1A 73.8(4) . . ?
C2A C10A H10D 109.5 . . ?
C2A C10A H10E 109.5 . . ?
H10D C10A H10E 109.5 . . ?
C2A C10A H10F 109.5 . . ?
H10D C10A H10F 109.5 . . ?
H10E C10A H10F 109.5 . . ?
C3A C11A C16A 109.2(6) . . ?
C3A C11A H11C 109.8 . . ?
C16A C11A H11C 109.8 . . ?
C3A C11A H11D 109.8 . . ?
C16A C11A H11D 109.8 . . ?
H11C C11A H11D 108.3 . . ?
C4A C12A H12D 109.5 . . ?
C4A C12A H12E 109.5 . . ?
H12D C12A H12E 109.5 . . ?
C4A C12A H12F 109.5 . . ?
H12D C12A H12F 109.5 . . ?
H12E C12A H12F 109.5 . . ?
C5A C13A H13D 109.5 . . ?
C5A C13A H13E 109.5 . . ?
H13D C13A H13E 109.5 . . ?
C5A C13A H13F 109.5 . . ?
H13D C13A H13F 109.5 . . ?
H13E C13A H13F 109.5 . . ?
C6A C14A H14D 109.5 . . ?
C6A C14A H14E 109.5 . . ?
H14D C14A H14E 109.5 . . ?
C6A C14A H14F 109.5 . . ?
H14D C14A H14F 109.5 . . ?
H14E C14A H14F 109.5 . . ?
C7A C15A H15D 109.5 . . ?
C7A C15A H15E 109.5 . . ?
H15D C15A H15E 109.5 . . ?
C7A C15A H15F 109.5 . . ?
H15D C15A H15F 109.5 . . ?
H15E C15A H15F 109.5 . . ?
C11A C16A H16D 109.5 . . ?
C11A C16A H16E 109.5 . . ?
H16D C16A H16E 109.5 . . ?
C11A C16A H16F 109.5 . . ?
H16D C16A H16F 109.5 . . ?
H16E C16A H16F 109.5 . . ?
C18A C17A C24A 108.0(6) . . ?
C18A C17A Zr1A 73.9(4) . . ?
C24A C17A Zr1A 78.6(4) . . ?
C18A C17A H17A 126.0 . . ?
C24A C17A H17A 126.0 . . ?
Zr1A C17A H17A 113.8 . . ?
C17A C18A C19A 109.7(7) . . ?
C17A C18A C26A 121.9(8) . . ?
C19A C18A C26A 128.2(8) . . ?
C17A C18A Zr1A 73.8(4) . . ?
C19A C18A Zr1A 75.9(4) . . ?
C26A C18A Zr1A 120.8(5) . . ?
C18A C19A C25A 106.5(6) . . ?
C18A C19A C27A 123.3(8) . . ?
C25A C19A C27A 128.3(7) . . ?
C18A C19A Zr1A 71.9(4) . . ?
C25A C19A Zr1A 75.9(4) . . ?
C27A C19A Zr1A 129.6(5) . . ?
C21A C20A C25A 117.7(7) . . ?
C21A C20A C28A 122.5(7) . . ?
C25A C20A C28A 119.7(7) . . ?
C20A C21A C22A 121.4(7) . . ?
C20A C21A C29A 119.4(8) . . ?
C22A C21A C29A 119.2(8) . . ?
C23A C22A C21A 121.5(7) . . ?
C23A C22A C30A 119.8(8) . . ?
C21A C22A C30A 118.7(8) . . ?
C22A C23A C24A 117.9(7) . . ?
C22A C23A C31A 122.9(7) . . ?
C24A C23A C31A 119.2(7) . . ?
C23A C24A C17A 130.6(7) . . ?
C23A C24A C25A 121.3(7) . . ?
C17A C24A C25A 107.9(6) . . ?
C23A C24A Zr1A 126.7(4) . . ?
C17A C24A Zr1A 69.6(4) . . ?
C25A C24A Zr1A 73.9(4) . . ?
C24A C25A C20A 119.8(6) . . ?
C24A C25A C19A 107.8(6) . . ?
C20A C25A C19A 132.2(7) . . ?
C24A C25A Zr1A 74.7(4) . . ?
C20A C25A Zr1A 123.1(4) . . ?
C19A C25A Zr1A 71.9(4) . . ?
C18A C26A H26D 109.5 . . ?
C18A C26A H26E 109.5 . . ?
H26D C26A H26E 109.5 . . ?
C18A C26A H26F 109.5 . . ?
H26D C26A H26F 109.5 . . ?
H26E C26A H26F 109.5 . . ?
C19A C27A C32A 112.4(7) . . ?
C19A C27A H27C 109.1 . . ?
C32A C27A H27C 109.1 . . ?
C19A C27A H27D 109.1 . . ?
C32A C27A H27D 109.1 . . ?
H27C C27A H27D 107.9 . . ?
C20A C28A H28D 109.5 . . ?
C20A C28A H28E 109.5 . . ?
H28D C28A H28E 109.5 . . ?
C20A C28A H28F 109.5 . . ?
H28D C28A H28F 109.5 . . ?
H28E C28A H28F 109.5 . . ?
C21A C29A H29D 109.5 . . ?
C21A C29A H29E 109.5 . . ?
H29D C29A H29E 109.5 . . ?
C21A C29A H29F 109.5 . . ?
H29D C29A H29F 109.5 . . ?
H29E C29A H29F 109.5 . . ?
C22A C30A H30D 109.5 . . ?
C22A C30A H30E 109.5 . . ?
H30D C30A H30E 109.5 . . ?
C22A C30A H30F 109.5 . . ?
H30D C30A H30F 109.5 . . ?
H30E C30A H30F 109.5 . . ?
C23A C31A H31D 109.5 . . ?
C23A C31A H31E 109.5 . . ?
H31D C31A H31E 109.5 . . ?
C23A C31A H31F 109.5 . . ?
H31D C31A H31F 109.5 . . ?
H31E C31A H31F 109.5 . . ?
C27A C32A H32D 109.5 . . ?
C27A C32A H32E 109.5 . . ?
H32D C32A H32E 109.5 . . ?
C27A C32A H32F 109.5 . . ?
H32D C32A H32F 109.5 . . ?
H32E C32A H32F 109.5 . . ?
C34A C33A Zr1A 126.5(5) . . ?
C34A C33A H33C 105.7 . . ?
Zr1A C33A H33C 105.7 . . ?
C34A C33A H33D 105.7 . . ?
Zr1A C33A H33D 105.7 . . ?
H33C C33A H33D 106.1 . . ?
C39A C34A C35A 117.7(7) . . ?
C39A C34A C33A 121.5(7) . . ?
C35A C34A C33A 120.8(7) . . ?
C36A C35A C34A 119.6(7) . . ?
C36A C35A H35A 120.2 . . ?
C34A C35A H35A 120.2 . . ?
C37A C36A C35A 121.5(7) . . ?
C37A C36A H36A 119.2 . . ?
C35A C36A H36A 119.2 . . ?
C38A C37A C36A 118.6(7) . . ?
C38A C37A H37A 120.7 . . ?
C36A C37A H37A 120.7 . . ?
C37A C38A C39A 122.5(8) . . ?
C37A C38A H38A 118.8 . . ?
C39A C38A H38A 118.8 . . ?
C38A C39A C34A 120.1(7) . . ?
C38A C39A H39A 119.9 . . ?
C34A C39A H39A 119.9 . . ?
C41A C40A Zr1A 128.6(5) . . ?
C41A C40A H40C 105.1 . . ?
Zr1A C40A H40C 105.1 . . ?
C41A C40A H40D 105.1 . . ?
Zr1A C40A H40D 105.1 . . ?
H40C C40A H40D 105.9 . . ?
C46A C41A C42A 117.5(7) . . ?
C46A C41A C40A 121.4(7) . . ?
C42A C41A C40A 121.2(7) . . ?
C43A C42A C41A 120.5(7) . . ?
C43A C42A H42A 119.8 . . ?
C41A C42A H42A 119.8 . . ?
C42A C43A C44A 121.2(7) . . ?
C42A C43A H43A 119.4 . . ?
C44A C43A H43A 119.4 . . ?
C45A C44A C43A 119.0(7) . . ?
C45A C44A H44A 120.5 . . ?
C43A C44A H44A 120.5 . . ?
C44A C45A C46A 120.8(7) . . ?
C44A C45A H45A 119.6 . . ?
C46A C45A H45A 119.6 . . ?
C41A C46A C45A 121.0(7) . . ?
C41A C46A H46A 119.5 . . ?
C45A C46A H46A 119.5 . . ?
C40A Zr1A C33A 93.8(3) . . ?
C40A Zr1A C1A 119.6(2) . . ?
C33A Zr1A C1A 125.3(2) . . ?
C40A Zr1A C17A 98.6(2) . . ?
C33A Zr1A C17A 80.3(2) . . ?
C1A Zr1A C17A 128.7(2) . . ?
C40A Zr1A C18A 127.2(2) . . ?
C33A Zr1A C18A 93.5(3) . . ?
C1A Zr1A C18A 97.3(2) . . ?
C17A Zr1A C18A 32.3(2) . . ?
C40A Zr1A C2A 90.2(2) . . ?
C33A Zr1A C2A 123.4(2) . . ?
C1A Zr1A C2A 31.3(2) . . ?
C17A Zr1A C2A 154.3(2) . . ?
C18A Zr1A C2A 126.9(2) . . ?
C40A Zr1A C19A 117.8(2) . . ?
C33A Zr1A C19A 125.7(3) . . ?
C1A Zr1A C19A 77.6(2) . . ?
C17A Zr1A C19A 53.7(2) . . ?
C18A Zr1A C19A 32.2(3) . . ?
C2A Zr1A C19A 100.9(2) . . ?
C40A Zr1A C8A 138.3(2) . . ?
C33A Zr1A C8A 92.8(2) . . ?
C1A Zr1A C8A 33.3(2) . . ?
C17A Zr1A C8A 123.0(2) . . ?
C18A Zr1A C8A 93.3(2) . . ?
C2A Zr1A C8A 52.7(2) . . ?
C19A Zr1A C8A 90.5(2) . . ?
C40A Zr1A C25A 85.6(2) . . ?
C33A Zr1A C25A 132.3(2) . . ?
C1A Zr1A C25A 94.8(2) . . ?
C17A Zr1A C25A 52.9(2) . . ?
C18A Zr1A C25A 52.7(2) . . ?
C2A Zr1A C25A 104.3(2) . . ?
C19A Zr1A C25A 32.2(2) . . ?
C8A Zr1A C25A 118.4(2) . . ?
C40A Zr1A C24A 75.0(2) . . ?
C33A Zr1A C24A 102.7(2) . . ?
C1A Zr1A C24A 125.9(2) . . ?
C17A Zr1A C24A 31.7(2) . . ?
C18A Zr1A C24A 52.4(2) . . ?
C2A Zr1A C24A 132.6(2) . . ?
C19A Zr1A C24A 52.8(2) . . ?
C8A Zr1A C24A 142.5(2) . . ?
C25A Zr1A C24A 31.4(2) . . ?
C40A Zr1A C3A 86.8(2) . . ?
C33A Zr1A C3A 92.7(2) . . ?
C1A Zr1A C3A 52.0(2) . . ?
C17A Zr1A C3A 171.3(2) . . ?
C18A Zr1A C3A 144.8(2) . . ?
C2A Zr1A C3A 31.1(2) . . ?
C19A Zr1A C3A 129.3(2) . . ?
C8A Zr1A C3A 51.8(2) . . ?
C25A Zr1A C3A 134.7(2) . . ?
C24A Zr1A C3A 156.8(2) . . ?
C40A Zr1A C9A 113.4(2) . . ?
C33A Zr1A C9A 75.4(2) . . ?
C1A Zr1A C9A 52.7(2) . . ?
C17A Zr1A C9A 140.6(2) . . ?
C18A Zr1A C9A 119.0(2) . . ?
C2A Zr1A C9A 51.8(2) . . ?
C19A Zr1A C9A 121.3(2) . . ?
C8A Zr1A C9A 30.8(2) . . ?
C25A Zr1A C9A 147.0(2) . . ?
C24A Zr1A C9A 171.3(2) . . ?
C3A Zr1A C9A 31.2(2) . . ?

loop_
_geom_bond_atom_site_label_1
_geom_bond_atom_site_label_2
_geom_bond_distance
_geom_bond_site_symmetry_2
_geom_bond_publ_flag
C1 C8 1.409(10) . ?
C1 C2 1.432(9) . ?
C1 Zr1 2.460(6) . ?
C1 H1 0.9500 . ?
C2 C3 1.409(9) . ?
C2 C10 1.508(10) . ?
C2 Zr1 2.576(6) . ?
C3 C9 1.423(10) . ?
C3 C11 1.518(9) . ?
C3 Zr1 2.687(6) . ?
C4 C5 1.378(15) . ?
C4 C9 1.435(10) . ?
C4 C12 1.522(14) . ?
C5 C6 1.439(17) . ?
C5 C13 1.524(13) . ?
C6 C7 1.350(14) . ?
C6 C14 1.526(14) . ?
C7 C8 1.407(11) . ?
C7 C15 1.510(13) . ?
C8 C9 1.443(10) . ?
C8 Zr1 2.616(7) . ?
C9 Zr1 2.714(7) . ?
C10 H10A 0.9800 . ?
C10 H10B 0.9800 . ?
C10 H10C 0.9800 . ?
C11 C16 1.540(11) . ?
C11 H11A 0.9900 . ?
C11 H11B 0.9900 . ?
C12 H12A 0.9800 . ?
C12 H12B 0.9800 . ?
C12 H12C 0.9800 . ?
C13 H13A 0.9800 . ?
C13 H13B 0.9800 . ?
C13 H13C 0.9800 . ?
C14 H14A 0.9800 . ?
C14 H14B 0.9800 . ?
C14 H14C 0.9800 . ?
C15 H15A 0.9800 . ?
C15 H15B 0.9800 . ?
C15 H15C 0.9800 . ?
C16 H16A 0.9800 . ?
C16 H16B 0.9800 . ?
C16 H16C 0.9800 . ?
C17 C24 1.409(11) . ?
C17 C18 1.420(11) . ?
C17 Zr1 2.524(7) . ?
C17 H17 0.9500 . ?
C18 C19 1.358(12) . ?
C18 C26 1.499(12) . ?
C18 Zr1 2.525(7) . ?
C19 C25 1.456(10) . ?
C19 C27 1.548(10) . ?
C19 Zr1 2.529(7) . ?
C20 C21 1.354(13) . ?
C20 C25 1.427(11) . ?
C20 C28 1.513(12) . ?
C21 C22 1.449(14) . ?
C21 C29 1.537(13) . ?
C22 C23 1.373(13) . ?
C22 C30 1.515(13) . ?
C23 C24 1.426(10) . ?
C23 C31 1.497(11) . ?
C24 C25 1.431(9) . ?
C24 Zr1 2.656(7) . ?
C25 Zr1 2.620(7) . ?
C26 H26A 0.9800 . ?
C26 H26B 0.9800 . ?
C26 H26C 0.9800 . ?
C27 C32 1.522(13) . ?
C27 H27A 0.9900 . ?
C27 H27B 0.9900 . ?
C28 H28A 0.9800 . ?
C28 H28B 0.9800 . ?
C28 H28C 0.9800 . ?
C29 H29A 0.9800 . ?
C29 H29B 0.9800 . ?
C29 H29C 0.9800 . ?
C30 H30A 0.9800 . ?
C30 H30B 0.9800 . ?
C30 H30C 0.9800 . ?
C31 H31A 0.9800 . ?
C31 H31B 0.9800 . ?
C31 H31C 0.9800 . ?
C32 H32A 0.9800 . ?
C32 H32B 0.9800 . ?
C32 H32C 0.9800 . ?
C33 C34 1.499(9) . ?
C33 Zr1 2.308(7) . ?
C33 H33A 0.9900 . ?
C33 H33B 0.9900 . ?
C34 C39 1.381(11) . ?
C34 C35 1.399(11) . ?
C35 C36 1.403(11) . ?
C35 H35 0.9500 . ?
C36 C37 1.393(12) . ?
C36 H36 0.9500 . ?
C37 C38 1.376(12) . ?
C37 H37 0.9500 . ?
C38 C39 1.384(10) . ?
C38 H38 0.9500 . ?
C39 H39 0.9500 . ?
C40 C41 1.483(9) . ?
C40 Zr1 2.326(7) . ?
C40 H40A 0.9900 . ?
C40 H40B 0.9900 . ?
C41 C46 1.395(10) . ?
C41 C42 1.399(10) . ?
C42 C43 1.382(10) . ?
C42 H42 0.9500 . ?
C43 C44 1.363(12) . ?
C43 H43 0.9500 . ?
C44 C45 1.383(12) . ?
C44 H44 0.9500 . ?
C45 C46 1.387(10) . ?
C45 H45 0.9500 . ?
C46 H46 0.9500 . ?
C1A C2A 1.373(10) . ?
C1A C8A 1.474(10) . ?
C1A Zr1A 2.507(7) . ?
C1A H1A 0.9500 . ?
C2A C3A 1.418(10) . ?
C2A C10A 1.484(10) . ?
C2A Zr1A 2.576(6) . ?
C3A C9A 1.452(10) . ?
C3A C11A 1.508(9) . ?
C3A Zr1A 2.690(6) . ?
C4A C5A 1.364(14) . ?
C4A C9A 1.426(10) . ?
C4A C12A 1.517(14) . ?
C5A C6A 1.440(16) . ?
C5A C13A 1.544(13) . ?
C6A C7A 1.348(13) . ?
C6A C14A 1.528(13) . ?
C7A C8A 1.426(10) . ?
C7A C15A 1.521(13) . ?
C8A C9A 1.417(10) . ?
C8A Zr1A 2.617(7) . ?
C9A Zr1A 2.707(6) . ?
C10A H10D 0.9800 . ?
C10A H10E 0.9800 . ?
C10A H10F 0.9800 . ?
C11A C16A 1.551(11) . ?
C11A H11C 0.9900 . ?
C11A H11D 0.9900 . ?
C12A H12D 0.9800 . ?
C12A H12E 0.9800 . ?
C12A H12F 0.9800 . ?
C13A H13D 0.9800 . ?
C13A H13E 0.9800 . ?
C13A H13F 0.9800 . ?
C14A H14D 0.9800 . ?
C14A H14E 0.9800 . ?
C14A H14F 0.9800 . ?
C15A H15D 0.9800 . ?
C15A H15E 0.9800 . ?
C15A H15F 0.9800 . ?
C16A H16D 0.9800 . ?
C16A H16E 0.9800 . ?
C16A H16F 0.9800 . ?
C17A C18A 1.405(11) . ?
C17A C24A 1.418(10) . ?
C17A Zr1A 2.527(7) . ?
C17A H17A 0.9500 . ?
C18A C19A 1.416(11) . ?
C18A C26A 1.521(11) . ?
C18A Zr1A 2.528(7) . ?
C19A C25A 1.446(10) . ?
C19A C27A 1.504(10) . ?
C19A Zr1A 2.581(7) . ?
C20A C21A 1.384(11) . ?
C20A C25A 1.436(10) . ?
C20A C28A 1.511(11) . ?
C21A C22A 1.436(11) . ?
C21A C29A 1.508(11) . ?
C22A C23A 1.377(11) . ?
C22A C30A 1.508(10) . ?
C23A C24A 1.415(10) . ?
C23A C31A 1.517(11) . ?
C24A C25A 1.428(9) . ?
C24A Zr1A 2.643(6) . ?
C25A Zr1A 2.632(6) . ?
C26A H26D 0.9800 . ?
C26A H26E 0.9800 . ?
C26A H26F 0.9800 . ?
C27A C32A 1.520(11) . ?
C27A H27C 0.9900 . ?
C27A H27D 0.9900 . ?
C28A H28D 0.9800 . ?
C28A H28E 0.9800 . ?
C28A H28F 0.9800 . ?
C29A H29D 0.9800 . ?
C29A H29E 0.9800 . ?
C29A H29F 0.9800 . ?
C30A H30D 0.9800 . ?
C30A H30E 0.9800 . ?
C30A H30F 0.9800 . ?
C31A H31D 0.9800 . ?
C31A H31E 0.9800 . ?
C31A H31F 0.9800 . ?
C32A H32D 0.9800 . ?
C32A H32E 0.9800 . ?
C32A H32F 0.9800 . ?
C33A C34A 1.498(9) . ?
C33A Zr1A 2.307(7) . ?
C33A H33C 0.9900 . ?
C33A H33D 0.9900 . ?
C34A C39A 1.395(10) . ?
C34A C35A 1.411(10) . ?
C35A C36A 1.402(10) . ?
C35A H35A 0.9500 . ?
C36A C37A 1.367(12) . ?
C36A H36A 0.9500 . ?
C37A C38A 1.353(13) . ?
C37A H37A 0.9500 . ?
C38A C39A 1.387(11) . ?
C38A H38A 0.9500 . ?
C39A H39A 0.9500 . ?
C40A C41A 1.495(9) . ?
C40A Zr1A 2.299(7) . ?
C40A H40C 0.9900 . ?
C40A H40D 0.9900 . ?
C41A C46A 1.388(10) . ?
C41A C42A 1.414(10) . ?
C42A C43A 1.383(10) . ?
C42A H42A 0.9500 . ?
C43A C44A 1.389(12) . ?
C43A H43A 0.9500 . ?
C44A C45A 1.365(12) . ?
C44A H44A 0.9500 . ?
C45A C46A 1.406(11) . ?
C45A H45A 0.9500 . ?
C46A H46A 0.9500 . ?

loop_
_geom_torsion_atom_site_label_1
_geom_torsion_atom_site_label_2
_geom_torsion_atom_site_label_3
_geom_torsion_atom_site_label_4
_geom_torsion
_geom_torsion_site_symmetry_1
_geom_torsion_site_symmetry_2
_geom_torsion_site_symmetry_3
_geom_torsion_site_symmetry_4
_geom_torsion_publ_flag
C8 C1 C2 C3 4.3(7) . . . . ?
Zr1 C1 C2 C3 -70.5(5) . . . . ?
C8 C1 C2 C10 -173.4(7) . . . . ?
Zr1 C1 C2 C10 111.7(7) . . . . ?
C8 C1 C2 Zr1 74.9(5) . . . . ?
C1 C2 C3 C9 -2.6(7) . . . . ?
C10 C2 C3 C9 175.1(7) . . . . ?
Zr1 C2 C3 C9 -66.5(5) . . . . ?
C1 C2 C3 C11 -166.3(6) . . . . ?
C10 C2 C3 C11 11.4(11) . . . . ?
Zr1 C2 C3 C11 129.8(6) . . . . ?
C1 C2 C3 Zr1 63.9(4) . . . . ?
C10 C2 C3 Zr1 -118.4(7) . . . . ?
C9 C4 C5 C6 -6.9(12) . . . . ?
C12 C4 C5 C6 175.3(8) . . . . ?
C9 C4 C5 C13 173.6(8) . . . . ?
C12 C4 C5 C13 -4.2(13) . . . . ?
C4 C5 C6 C7 5.4(13) . . . . ?
C13 C5 C6 C7 -175.1(9) . . . . ?
C4 C5 C6 C14 -174.5(9) . . . . ?
C13 C5 C6 C14 5.0(13) . . . . ?
C5 C6 C7 C8 0.8(12) . . . . ?
C14 C6 C7 C8 -179.3(8) . . . . ?
C5 C6 C7 C15 -168.7(8) . . . . ?
C14 C6 C7 C15 11.2(13) . . . . ?
C6 C7 C8 C1 179.8(8) . . . . ?
C15 C7 C8 C1 -10.6(12) . . . . ?
C6 C7 C8 C9 -5.3(11) . . . . ?
C15 C7 C8 C9 164.4(7) . . . . ?
C6 C7 C8 Zr1 91.5(8) . . . . ?
C15 C7 C8 Zr1 -98.9(8) . . . . ?
C2 C1 C8 C7 171.2(7) . . . . ?
Zr1 C1 C8 C7 -115.3(8) . . . . ?
C2 C1 C8 C9 -4.3(7) . . . . ?
Zr1 C1 C8 C9 69.1(5) . . . . ?
C2 C1 C8 Zr1 -73.4(4) . . . . ?
C2 C3 C9 C4 -176.3(7) . . . . ?
C11 C3 C9 C4 -14.0(13) . . . . ?
Zr1 C3 C9 C4 120.9(8) . . . . ?
C2 C3 C9 C8 0.0(8) . . . . ?
C11 C3 C9 C8 162.3(6) . . . . ?
Zr1 C3 C9 C8 -62.8(5) . . . . ?
C2 C3 C9 Zr1 62.8(5) . . . . ?
C11 C3 C9 Zr1 -134.9(7) . . . . ?
C5 C4 C9 C3 178.5(8) . . . . ?
C12 C4 C9 C3 -3.6(12) . . . . ?
C5 C4 C9 C8 2.5(10) . . . . ?
C12 C4 C9 C8 -179.6(7) . . . . ?
C5 C4 C9 Zr1 -81.5(8) . . . . ?
C12 C4 C9 Zr1 96.3(8) . . . . ?
C7 C8 C9 C3 -173.4(6) . . . . ?
C1 C8 C9 C3 2.6(7) . . . . ?
Zr1 C8 C9 C3 64.8(5) . . . . ?
C7 C8 C9 C4 3.6(10) . . . . ?
C1 C8 C9 C4 179.7(6) . . . . ?
Zr1 C8 C9 C4 -118.1(6) . . . . ?
C7 C8 C9 Zr1 121.8(7) . . . . ?
C1 C8 C9 Zr1 -62.2(4) . . . . ?
C2 C3 C11 C16 83.8(9) . . . . ?
C9 C3 C11 C16 -76.6(10) . . . . ?
Zr1 C3 C11 C16 175.2(6) . . . . ?
C24 C17 C18 C19 -5.6(8) . . . . ?
Zr1 C17 C18 C19 67.0(5) . . . . ?
C24 C17 C18 C26 171.3(7) . . . . ?
Zr1 C17 C18 C26 -116.1(8) . . . . ?
C24 C17 C18 Zr1 -72.6(5) . . . . ?
C17 C18 C19 C25 3.4(8) . . . . ?
C26 C18 C19 C25 -173.1(8) . . . . ?
Zr1 C18 C19 C25 69.8(5) . . . . ?
C17 C18 C19 C27 163.3(7) . . . . ?
C26 C18 C19 C27 -13.2(13) . . . . ?
Zr1 C18 C19 C27 -130.3(7) . . . . ?
C17 C18 C19 Zr1 -66.4(5) . . . . ?
C26 C18 C19 Zr1 117.1(9) . . . . ?
C25 C20 C21 C22 -1.7(11) . . . . ?
C28 C20 C21 C22 179.5(7) . . . . ?
C25 C20 C21 C29 179.6(8) . . . . ?
C28 C20 C21 C29 0.8(12) . . . . ?
C20 C21 C22 C23 -0.9(12) . . . . ?
C29 C21 C22 C23 177.8(8) . . . . ?
C20 C21 C22 C30 176.3(8) . . . . ?
C29 C21 C22 C30 -5.0(11) . . . . ?
C21 C22 C23 C24 1.2(10) . . . . ?
C30 C22 C23 C24 -175.9(7) . . . . ?
C21 C22 C23 C31 -179.8(7) . . . . ?
C30 C22 C23 C31 3.1(12) . . . . ?
C18 C17 C24 C23 -168.9(7) . . . . ?
Zr1 C17 C24 C23 122.4(7) . . . . ?
C18 C17 C24 C25 5.4(8) . . . . ?
Zr1 C17 C24 C25 -63.2(5) . . . . ?
C18 C17 C24 Zr1 68.7(5) . . . . ?
C22 C23 C24 C17 174.8(7) . . . . ?
C31 C23 C24 C17 -4.3(11) . . . . ?
C22 C23 C24 C25 1.1(10) . . . . ?
C31 C23 C24 C25 -178.0(6) . . . . ?
C22 C23 C24 Zr1 -91.1(8) . . . . ?
C31 C23 C24 Zr1 89.8(8) . . . . ?
C21 C20 C25 C24 3.9(10) . . . . ?
C28 C20 C25 C24 -177.2(7) . . . . ?
C21 C20 C25 C19 -169.8(7) . . . . ?
C28 C20 C25 C19 9.0(13) . . . . ?
C21 C20 C25 Zr1 95.6(8) . . . . ?
C28 C20 C25 Zr1 -85.5(8) . . . . ?
C17 C24 C25 C20 -178.7(6) . . . . ?
C23 C24 C25 C20 -3.7(10) . . . . ?
Zr1 C24 C25 C20 120.5(6) . . . . ?
C17 C24 C25 C19 -3.3(7) . . . . ?
C23 C24 C25 C19 171.7(6) . . . . ?
Zr1 C24 C25 C19 -64.1(4) . . . . ?
C17 C24 C25 Zr1 60.8(5) . . . . ?
C23 C24 C25 Zr1 -124.3(6) . . . . ?
C18 C19 C25 C20 174.3(8) . . . . ?
C27 C19 C25 C20 14.1(12) . . . . ?
Zr1 C19 C25 C20 -117.8(8) . . . . ?
C18 C19 C25 C24 -0.1(8) . . . . ?
C27 C19 C25 C24 -160.2(7) . . . . ?
Zr1 C19 C25 C24 67.9(4) . . . . ?
C18 C19 C25 Zr1 -67.9(5) . . . . ?
C27 C19 C25 Zr1 131.9(7) . . . . ?
C18 C19 C27 C32 -91.0(13) . . . . ?
C25 C19 C27 C32 66.2(13) . . . . ?
Zr1 C19 C27 C32 169.4(9) . . . . ?
Zr1 C33 C34 C39 67.5(9) . . . . ?
Zr1 C33 C34 C35 -114.9(7) . . . . ?
C39 C34 C35 C36 -4.1(11) . . . . ?
C33 C34 C35 C36 178.2(7) . . . . ?
C34 C35 C36 C37 2.2(11) . . . . ?
C35 C36 C37 C38 0.8(11) . . . . ?
C36 C37 C38 C39 -1.8(11) . . . . ?
C35 C34 C39 C38 3.1(11) . . . . ?
C33 C34 C39 C38 -179.2(7) . . . . ?
C37 C38 C39 C34 -0.2(11) . . . . ?
Zr1 C40 C41 C46 78.9(8) . . . . ?
Zr1 C40 C41 C42 -101.3(8) . . . . ?
C46 C41 C42 C43 -1.1(11) . . . . ?
C40 C41 C42 C43 179.1(7) . . . . ?
C41 C42 C43 C44 1.4(13) . . . . ?
C42 C43 C44 C45 -0.8(13) . . . . ?
C43 C44 C45 C46 0.0(12) . . . . ?
C44 C45 C46 C41 0.2(12) . . . . ?
C42 C41 C46 C45 0.3(11) . . . . ?
C40 C41 C46 C45 -179.9(7) . . . . ?
C8A C1A C2A C3A -1.6(8) . . . . ?
Zr1A C1A C2A C3A 70.3(5) . . . . ?
C8A C1A C2A C10A 173.6(6) . . . . ?
Zr1A C1A C2A C10A -114.5(7) . . . . ?
C8A C1A C2A Zr1A -71.9(5) . . . . ?
C1A C2A C3A C9A 0.8(8) . . . . ?
C10A C2A C3A C9A -174.4(6) . . . . ?
Zr1A C2A C3A C9A 66.3(5) . . . . ?
C1A C2A C3A C11A 163.7(6) . . . . ?
C10A C2A C3A C11A -11.5(10) . . . . ?
Zr1A C2A C3A C11A -130.8(6) . . . . ?
C1A C2A C3A Zr1A -65.6(5) . . . . ?
C10A C2A C3A Zr1A 119.3(7) . . . . ?
C9A C4A C5A C6A 5.6(12) . . . . ?
C12A C4A C5A C6A -176.4(8) . . . . ?
C9A C4A C5A C13A -173.4(9) . . . . ?
C12A C4A C5A C13A 4.6(13) . . . . ?
C4A C5A C6A C7A -1.3(13) . . . . ?
C13A C5A C6A C7A 177.7(9) . . . . ?
C4A C5A C6A C14A 176.9(9) . . . . ?
C13A C5A C6A C14A -4.0(14) . . . . ?
C5A C6A C7A C8A -4.7(12) . . . . ?
C14A C6A C7A C8A 177.2(8) . . . . ?
C5A C6A C7A C15A 167.0(8) . . . . ?
C14A C6A C7A C15A -11.1(13) . . . . ?
C6A C7A C8A C9A 6.4(10) . . . . ?
C15A C7A C8A C9A -165.5(7) . . . . ?
C6A C7A C8A C1A -179.3(7) . . . . ?
C15A C7A C8A C1A 8.8(12) . . . . ?
C6A C7A C8A Zr1A -89.6(8) . . . . ?
C15A C7A C8A Zr1A 98.5(7) . . . . ?
C2A C1A C8A C9A 1.8(8) . . . . ?
Zr1A C1A C8A C9A -69.9(5) . . . . ?
C2A C1A C8A C7A -173.1(7) . . . . ?
Zr1A C1A C8A C7A 115.2(8) . . . . ?
C2A C1A C8A Zr1A 71.7(5) . . . . ?
C7A C8A C9A C4A -2.1(10) . . . . ?
C1A C8A C9A C4A -177.7(6) . . . . ?
Zr1A C8A C9A C4A 118.6(6) . . . . ?
C7A C8A C9A C3A 174.2(6) . . . . ?
C1A C8A C9A C3A -1.3(7) . . . . ?
Zr1A C8A C9A C3A -65.1(5) . . . . ?
C7A C8A C9A Zr1A -120.7(6) . . . . ?
C1A C8A C9A Zr1A 63.8(5) . . . . ?
C5A C4A C9A C8A -3.9(10) . . . . ?
C12A C4A C9A C8A 178.1(7) . . . . ?
C5A C4A C9A C3A -179.0(8) . . . . ?
C12A C4A C9A C3A 2.9(12) . . . . ?
C5A C4A C9A Zr1A 81.4(8) . . . . ?
C12A C4A C9A Zr1A -96.6(8) . . . . ?
C2A C3A C9A C8A 0.4(7) . . . . ?
C11A C3A C9A C8A -160.8(7) . . . . ?
Zr1A C3A C9A C8A 63.4(5) . . . . ?
C2A C3A C9A C4A 176.0(7) . . . . ?
C11A C3A C9A C4A 14.7(12) . . . . ?
Zr1A C3A C9A C4A -121.1(8) . . . . ?
C2A C3A C9A Zr1A -63.0(4) . . . . ?
C11A C3A C9A Zr1A 135.8(7) . . . . ?
C2A C3A C11A C16A -83.0(9) . . . . ?
C9A C3A C11A C16A 75.9(10) . . . . ?
Zr1A C3A C11A C16A -175.2(7) . . . . ?
C24A C17A C18A C19A 3.8(8) . . . . ?
Zr1A C17A C18A C19A -68.2(5) . . . . ?
C24A C17A C18A C26A -171.5(7) . . . . ?
Zr1A C17A C18A C26A 116.5(7) . . . . ?
C24A C17A C18A Zr1A 72.0(5) . . . . ?
C17A C18A C19A C25A -1.8(8) . . . . ?
C26A C18A C19A C25A 173.1(7) . . . . ?
Zr1A C18A C19A C25A -68.6(5) . . . . ?
C17A C18A C19A C27A -167.3(7) . . . . ?
C26A C18A C19A C27A 7.7(12) . . . . ?
Zr1A C18A C19A C27A 125.9(7) . . . . ?
C17A C18A C19A Zr1A 66.8(5) . . . . ?
C26A C18A C19A Zr1A -118.3(8) . . . . ?
C25A C20A C21A C22A 1.6(10) . . . . ?
C28A C20A C21A C22A 179.2(7) . . . . ?
C25A C20A C21A C29A -177.0(7) . . . . ?
C28A C20A C21A C29A 0.6(11) . . . . ?
C20A C21A C22A C23A 3.6(10) . . . . ?
C29A C21A C22A C23A -177.7(7) . . . . ?
C20A C21A C22A C30A -175.9(7) . . . . ?
C29A C21A C22A C30A 2.8(10) . . . . ?
C21A C22A C23A C24A -5.1(10) . . . . ?
C30A C22A C23A C24A 174.4(6) . . . . ?
C21A C22A C23A C31A 176.0(7) . . . . ?
C30A C22A C23A C31A -4.5(11) . . . . ?
C22A C23A C24A C17A -172.0(7) . . . . ?
C31A C23A C24A C17A 6.9(11) . . . . ?
C22A C23A C24A C25A 1.4(10) . . . . ?
C31A C23A C24A C25A -179.6(6) . . . . ?
C22A C23A C24A Zr1A 94.1(7) . . . . ?
C31A C23A C24A Zr1A -86.9(8) . . . . ?
C18A C17A C24A C23A 169.9(7) . . . . ?
Zr1A C17A C24A C23A -121.4(7) . . . . ?
C18A C17A C24A C25A -4.3(8) . . . . ?
Zr1A C17A C24A C25A 64.5(4) . . . . ?
C18A C17A C24A Zr1A -68.7(5) . . . . ?
C23A C24A C25A C20A 3.7(9) . . . . ?
C17A C24A C25A C20A 178.5(6) . . . . ?
Zr1A C24A C25A C20A -119.8(6) . . . . ?
C23A C24A C25A C19A -171.7(6) . . . . ?
C17A C24A C25A C19A 3.1(7) . . . . ?
Zr1A C24A C25A C19A 64.9(5) . . . . ?
C23A C24A C25A Zr1A 123.5(6) . . . . ?
C17A C24A C25A Zr1A -61.7(5) . . . . ?
C21A C20A C25A C24A -5.2(9) . . . . ?
C28A C20A C25A C24A 177.2(6) . . . . ?
C21A C20A C25A C19A 168.9(7) . . . . ?
C28A C20A C25A C19A -8.8(11) . . . . ?
C21A C20A C25A Zr1A -95.8(7) . . . . ?
C28A C20A C25A Zr1A 86.5(8) . . . . ?
C18A C19A C25A C24A -0.8(7) . . . . ?
C27A C19A C25A C24A 163.6(7) . . . . ?
Zr1A C19A C25A C24A -66.7(4) . . . . ?
C18A C19A C25A C20A -175.4(7) . . . . ?
C27A C19A C25A C20A -10.9(13) . . . . ?
Zr1A C19A C25A C20A 118.7(7) . . . . ?
C18A C19A C25A Zr1A 65.9(5) . . . . ?
C27A C19A C25A Zr1A -129.7(8) . . . . ?
C18A C19A C27A C32A 91.8(11) . . . . ?
C25A C19A C27A C32A -70.3(12) . . . . ?
Zr1A C19A C27A C32A -174.8(7) . . . . ?
Zr1A C33A C34A C39A 100.7(8) . . . . ?
Zr1A C33A C34A C35A -80.5(8) . . . . ?
C39A C34A C35A C36A -2.8(11) . . . . ?
C33A C34A C35A C36A 178.4(7) . . . . ?
C34A C35A C36A C37A 2.1(12) . . . . ?
C35A C36A C37A C38A -1.2(12) . . . . ?
C36A C37A C38A C39A 1.1(14) . . . . ?
C37A C38A C39A C34A -1.8(14) . . . . ?
C35A C34A C39A C38A 2.6(12) . . . . ?
C33A C34A C39A C38A -178.5(7) . . . . ?
Zr1A C40A C41A C46A 113.0(7) . . . . ?
Zr1A C40A C41A C42A -67.8(8) . . . . ?
C46A C41A C42A C43A -3.2(10) . . . . ?
C40A C41A C42A C43A 177.5(6) . . . . ?
C41A C42A C43A C44A 0.2(11) . . . . ?
C42A C43A C44A C45A 1.9(11) . . . . ?
C43A C44A C45A C46A -0.9(11) . . . . ?
C42A C41A C46A C45A 4.3(10) . . . . ?
C40A C41A C46A C45A -176.5(6) . . . . ?
C44A C45A C46A C41A -2.3(11) . . . . ?
